data_2008770
loop_
_publ_author_name
'Panneerselvam, Kaliyamoorthy'
'Lu, Tian-Huey'
'Tung, Shu-Fang'
'Dash, Aswini K.'
'Mathur, Pradeep'

_publ_section_title
;
 A selenium-bridged mixed-metal cluster,
 (CO)~5~(PPh~3~)~2~FePt~2~(\m~3~-Se)
;
_journal_issue 8
_journal_name_full 'Acta Crystallographica Section C'
_journal_page_first 1250
_journal_page_last 1253
_journal_paper_doi 10.1107/S0108270199004837
_journal_volume 55
_journal_year 1999
_chemical_formula_iupac '[Fe Pt2 Se (C18 H15 P)2 (C O)5]'
_chemical_formula_sum 'C41 H30 Fe O5 P2 Pt2 Se'
_chemical_formula_weight 1189.58
_chemical_name_systematic
;
 ?
;
_space_group_IT_number 2
_symmetry_cell_setting triclinic
_symmetry_space_group_name_Hall '-P 1'
_symmetry_space_group_name_H-M 'P -1'
_audit_creation_method SHELXL-97
_cell_angle_alpha 75.170(10)
_cell_angle_beta 80.870(10)
_cell_angle_gamma 73.72(2)
_cell_formula_units_Z 2
_cell_length_a 10.598(2)
_cell_length_b 10.880(3)
_cell_length_c 18.8240(10)
_cell_measurement_reflns_used 25
_cell_measurement_temperature 293(2)
_cell_measurement_theta_max 15.61
_cell_measurement_theta_min 9.04
_cell_volume 2005.2(7)
_computing_cell_refinement 'CAD-4 Software'
_computing_data_collection 'CAD-4 Software (Enraf-Nonius, 1989)'
_computing_data_reduction 'NRCVAX (Gabe et al., 1989)'
_computing_molecular_graphics NRCVAX
_computing_publication_material SHELXL97
_computing_structure_refinement 'SHELXL97 (Sheldrick, 1997)'
_computing_structure_solution 'SHELXS97 (Sheldrick, 1990)'
_diffrn_ambient_temperature 293(2)
_diffrn_measured_fraction_theta_full 0.996
_diffrn_measured_fraction_theta_max 0.996
_diffrn_measurement_device_type 'Enraf-Nonius CAD-4'
_diffrn_measurement_method \w/2\q
_diffrn_radiation_monochromator graphite
_diffrn_radiation_source 'fine-focus sealed tube'
_diffrn_radiation_type MoK\a
_diffrn_radiation_wavelength 0.71073
_diffrn_reflns_av_R_equivalents 0.020
_diffrn_reflns_av_sigmaI/netI 0.0564
_diffrn_reflns_limit_h_max 14
_diffrn_reflns_limit_h_min -14
_diffrn_reflns_limit_k_max 15
_diffrn_reflns_limit_k_min -14
_diffrn_reflns_limit_l_max 26
_diffrn_reflns_limit_l_min 0
_diffrn_reflns_number 12211
_diffrn_reflns_theta_full 29.98
_diffrn_reflns_theta_max 29.98
_diffrn_reflns_theta_min 2.00
_diffrn_standards_decay_% 1
_diffrn_standards_interval_time 60
_diffrn_standards_number 3
_exptl_absorpt_coefficient_mu 8.345
_exptl_absorpt_correction_T_max 0.272
_exptl_absorpt_correction_T_min 0.220
_exptl_absorpt_correction_type '\y scan (North et al., 1968)'
_exptl_crystal_colour 'dark yellow'
_exptl_crystal_density_diffrn 1.970
_exptl_crystal_density_method 'not measured'
_exptl_crystal_description rectangular
_exptl_crystal_F_000 1124
_exptl_crystal_size_max 0.219
_exptl_crystal_size_mid 0.188
_exptl_crystal_size_min 0.156
_refine_diff_density_max 0.615
_refine_diff_density_min -0.729
_refine_ls_extinction_method none
_refine_ls_goodness_of_fit_ref 0.920
_refine_ls_hydrogen_treatment constr
_refine_ls_matrix_type full
_refine_ls_number_parameters 469
_refine_ls_number_reflns 11625
_refine_ls_number_restraints 0
_refine_ls_restrained_S_all 0.920
_refine_ls_R_factor_all 0.087
_refine_ls_R_factor_gt 0.045
_refine_ls_shift/su_max 0.003
_refine_ls_shift/su_mean 0.001
_refine_ls_structure_factor_coef Fsqd
_refine_ls_weighting_details 'calc w = 1/[\s^2^(Fo^2^)+(0.0653P)^2^] where P = (Fo^2^+2Fc^2^)/3'
_refine_ls_weighting_scheme calc
_refine_ls_wR_factor_ref 0.110
_reflns_number_gt 7492
_reflns_number_total 11625
_reflns_threshold_expression I>2\s(I)
_cod_data_source_file da1064.cif
_cod_data_source_block I
_cod_original_cell_volume 2005.3(7)
_cod_database_code 2008770

loop_
_symmetry_equiv_pos_as_xyz
'x, y, z'
'-x, -y, -z'

loop_
_atom_site_label
_atom_site_fract_x
_atom_site_fract_y
_atom_site_fract_z
_atom_site_U_iso_or_equiv
_atom_site_adp_type
_atom_site_calc_flag
_atom_site_refinement_flags
_atom_site_occupancy
_atom_site_disorder_assembly
_atom_site_disorder_group
_atom_site_type_symbol
Pt1 0.17907(2) 0.02040(2) 0.140614(13) 0.03770(10) Uani d . 1 . . Pt
Pt2 0.26186(3) -0.00558(2) 0.299896(14) 0.04120(10) Uani d . 1 . . Pt
Se1 0.07572(7) -0.05268(6) 0.26270(4) 0.04320(10) Uani d . 1 . . Se
Fe1 0.07776(9) 0.16954(8) 0.23105(5) 0.0421(2) Uani d . 1 . . Fe
P1 0.24633(16) -0.15646(15) 0.08559(9) 0.0368(3) Uani d . 1 . . P
P2 0.35719(18) -0.19675(17) 0.38057(9) 0.0432(4) Uani d . 1 . . P
O1 -0.1608(6) 0.2832(6) 0.1542(4) 0.0760(18) Uani d . 1 . . O
O2 0.2365(6) 0.3550(6) 0.1595(4) 0.084(2) Uani d . 1 . . O
O3 -0.0136(7) 0.2722(7) 0.3630(4) 0.094(2) Uani d . 1 . . O
O4 0.2796(7) 0.2153(6) 0.0180(4) 0.0824(19) Uani d . 1 . . O
O5 0.4193(7) 0.1804(7) 0.3031(4) 0.091(2) Uani d . 1 . . O
C1 0.2927(6) -0.1090(6) -0.0128(3) 0.0383(13) Uani d . 1 . . C
C2 0.4103(7) -0.1735(8) -0.0460(4) 0.0538(18) Uani d . 1 . . C
H2 0.4701 -0.2406 -0.0178 0.080 Uiso calc R 1 . . H
C3 0.4376(9) -0.1367(9) -0.1218(4) 0.070(2) Uani d . 1 . . C
H3 0.5174 -0.1780 -0.1441 0.080 Uiso calc R 1 . . H
C4 0.3493(9) -0.0409(9) -0.1640(4) 0.067(2) Uani d . 1 . . C
H4 0.3687 -0.0180 -0.2149 0.080 Uiso calc R 1 . . H
C5 0.2318(9) 0.0218(8) -0.1315(4) 0.062(2) Uani d . 1 . . C
H5 0.1715 0.0873 -0.1602 0.080 Uiso calc R 1 . . H
C6 0.2039(7) -0.0126(7) -0.0570(4) 0.0526(17) Uani d . 1 . . C
H6 0.1237 0.0294 -0.0353 0.080 Uiso calc R 1 . . H
C7 0.1318(6) -0.2541(6) 0.0900(4) 0.0396(13) Uani d . 1 . . C
C8 0.1076(8) -0.2886(7) 0.0280(4) 0.0557(18) Uani d . 1 . . C
H8 0.1516 -0.2609 -0.0177 0.080 Uiso calc R 1 . . H
C9 0.0194(9) -0.3631(8) 0.0334(5) 0.065(2) Uani d . 1 . . C
H9 0.0032 -0.3841 -0.0086 0.080 Uiso calc R 1 . . H
C1O -0.0446(8) -0.4064(8) 0.1003(5) 0.061(2) Uani d . 1 . . C
H10 -0.1036 -0.4572 0.1034 0.080 Uiso calc R 1 . . H
C11 -0.0229(8) -0.3759(8) 0.1624(5) 0.0590(19) Uani d . 1 . . C
H11 -0.0662 -0.4059 0.2078 0.080 Uiso calc R 1 . . H
C12 0.0651(7) -0.2991(7) 0.1569(4) 0.0477(16) Uani d . 1 . . C
H12 0.0794 -0.2775 0.1991 0.080 Uiso calc R 1 . . H
C13 0.3926(6) -0.2728(6) 0.1226(3) 0.0381(13) Uani d . 1 . . C
C14 0.4166(8) -0.4075(7) 0.1287(4) 0.0546(18) Uani d . 1 . . C
H14 0.3571 -0.4411 0.1128 0.080 Uiso calc R 1 . . H
C15 0.5295(9) -0.4911(7) 0.1585(5) 0.067(2) Uani d . 1 . . C
H15 0.5455 -0.5809 0.1621 0.080 Uiso calc R 1 . . H
C16 0.6179(8) -0.4445(8) 0.1828(5) 0.066(2) Uani d . 1 . . C
H16 0.6923 -0.5025 0.2035 0.080 Uiso calc R 1 . . H
C17 0.5966(7) -0.3104(8) 0.1765(4) 0.0580(19) Uani d . 1 . . C
H17 0.6570 -0.2777 0.1923 0.080 Uiso calc R 1 . . H
C18 0.4842(7) -0.2261(7) 0.1465(4) 0.0470(16) Uani d . 1 . . C
H18 0.4696 -0.1362 0.1422 0.080 Uiso calc R 1 . . H
C19 0.2937(7) -0.3369(7) 0.3864(4) 0.0489(16) Uani d . 1 . . C
C20 0.2992(9) -0.3817(7) 0.3224(4) 0.061(2) Uani d . 1 . . C
H20 0.3340 -0.3379 0.2777 0.080 Uiso calc R 1 . . H
C21 0.2541(10) -0.4895(8) 0.3242(5) 0.073(2) Uani d . 1 . . C
H21 0.2607 -0.5186 0.2811 0.080 Uiso calc R 1 . . H
C22 0.2008(12) -0.5532(10) 0.3875(6) 0.087(3) Uani d . 1 . . C
H22 0.1704 -0.6259 0.3883 0.080 Uiso calc R 1 . . H
C23 0.1916(14) -0.5106(12) 0.4502(6) 0.110(4) Uani d . 1 . . C
H23 0.1543 -0.5544 0.4940 0.080 Uiso calc R 1 . . H
C24 0.2371(11) -0.4017(11) 0.4502(5) 0.086(3) Uani d . 1 . . C
H24 0.2290 -0.3733 0.4936 0.080 Uiso calc R 1 . . H
C25 0.3313(8) -0.1724(7) 0.4733(4) 0.0512(17) Uani d . 1 . . C
C26 0.4113(9) -0.2516(9) 0.5282(4) 0.067(2) Uani d . 1 . . C
H26 0.4827 -0.3182 0.5168 0.080 Uiso calc R 1 . . H
C27 0.3855(11) -0.2320(11) 0.5995(5) 0.077(3) Uani d . 1 . . C
H27 0.4417 -0.2833 0.6352 0.080 Uiso calc R 1 . . H
C28 0.2787(13) -0.1384(13) 0.6177(5) 0.096(4) Uani d . 1 . . C
H28 0.2597 -0.1282 0.6661 0.080 Uiso calc R 1 . . H
C29 0.2006(11) -0.0607(12) 0.5656(6) 0.090(3) Uani d . 1 . . C
H29 0.1293 0.0049 0.5782 0.080 Uiso calc R 1 . . H
C30 0.2239(10) -0.0761(10) 0.4929(5) 0.074(2) Uani d . 1 . . C
H30 0.1678 -0.0222 0.4578 0.080 Uiso calc R 1 . . H
C31 0.5356(7) -0.2599(7) 0.3678(4) 0.0484(16) Uani d . 1 . . C
C32 0.6155(8) -0.1741(8) 0.3596(5) 0.064(2) Uani d . 1 . . C
H32 0.5767 -0.0865 0.3606 0.080 Uiso calc R 1 . . H
C33 0.7521(9) -0.2174(10) 0.3500(5) 0.076(3) Uani d . 1 . . C
H33 0.8038 -0.1586 0.3445 0.080 Uiso calc R 1 . . H
C34 0.8096(9) -0.3428(11) 0.3487(5) 0.075(3) Uani d . 1 . . C
H34 0.9011 -0.3711 0.3421 0.080 Uiso calc R 1 . . H
C35 0.7345(10) -0.4295(10) 0.3569(5) 0.077(3) Uani d . 1 . . C
H35 0.7753 -0.5170 0.3564 0.080 Uiso calc R 1 . . H
C36 0.5987(8) -0.3892(8) 0.3660(4) 0.0583(19) Uani d . 1 . . C
H36 0.5489 -0.4495 0.3710 0.080 Uiso calc R 1 . . H
C37 -0.0666(8) 0.2377(7) 0.1844(4) 0.0514(17) Uani d . 1 . . C
C38 0.1711(8) 0.2845(7) 0.1876(5) 0.058(2) Uani d . 1 . . C
C39 0.0206(8) 0.2310(8) 0.3119(5) 0.060(2) Uani d . 1 . . C
C40 0.2384(7) 0.1434(7) 0.0641(4) 0.0495(16) Uani d . 1 . . C
C41 0.3600(8) 0.1077(7) 0.3023(5) 0.0564(19) Uani d . 1 . . C

loop_
_atom_site_aniso_label
_atom_site_aniso_U_11
_atom_site_aniso_U_22
_atom_site_aniso_U_33
_atom_site_aniso_U_12
_atom_site_aniso_U_13
_atom_site_aniso_U_23
Pt1 0.03710(10) 0.03230(10) 0.04410(10) -0.00660(10) -0.00420(10) -0.01140(10)
Pt2 0.04350(10) 0.03650(10) 0.04470(10) -0.00780(10) -0.00740(10) -0.01140(10)
Se1 0.0450(4) 0.0391(3) 0.0486(4) -0.0151(3) -0.0006(3) -0.0127(3)
Fe1 0.0401(5) 0.0320(4) 0.0554(6) -0.0039(4) -0.0060(4) -0.0163(4)
P1 0.0374(8) 0.0347(8) 0.0390(8) -0.0092(6) -0.0027(7) -0.0100(6)
P2 0.0509(10) 0.0401(9) 0.0391(9) -0.0118(7) -0.0067(7) -0.0080(7)
O1 0.059(4) 0.072(4) 0.091(5) 0.010(3) -0.028(3) -0.023(3)
O2 0.070(4) 0.046(3) 0.135(6) -0.022(3) -0.003(4) -0.013(3)
O3 0.089(5) 0.112(5) 0.102(5) -0.023(4) 0.016(4) -0.078(5)
O4 0.089(5) 0.077(4) 0.076(4) -0.040(4) -0.011(4) 0.015(3)
O5 0.097(5) 0.077(4) 0.121(6) -0.037(4) -0.034(4) -0.032(4)
C1 0.031(3) 0.041(3) 0.044(3) -0.008(2) 0.002(3) -0.017(3)
C2 0.038(4) 0.066(5) 0.046(4) 0.001(3) -0.004(3) -0.008(3)
C3 0.062(5) 0.084(6) 0.050(5) -0.007(4) 0.009(4) -0.012(4)
C4 0.085(6) 0.078(6) 0.032(4) -0.023(5) -0.005(4) -0.002(4)
C5 0.066(5) 0.059(5) 0.051(4) -0.003(4) -0.014(4) -0.003(4)
C6 0.049(4) 0.051(4) 0.052(4) -0.004(3) -0.007(3) -0.010(3)
C7 0.035(3) 0.034(3) 0.051(4) -0.008(2) 0.000(3) -0.014(3)
C8 0.065(5) 0.056(4) 0.053(4) -0.021(4) -0.005(4) -0.018(3)
C9 0.075(6) 0.068(5) 0.066(5) -0.035(4) -0.018(4) -0.016(4)
C1O 0.059(5) 0.054(4) 0.081(6) -0.025(4) -0.002(4) -0.022(4)
C11 0.054(4) 0.058(4) 0.066(5) -0.022(4) 0.011(4) -0.018(4)
C12 0.048(4) 0.047(4) 0.050(4) -0.014(3) 0.004(3) -0.018(3)
C13 0.039(3) 0.031(3) 0.041(3) -0.005(2) 0.000(3) -0.008(2)
C14 0.057(4) 0.041(4) 0.067(5) -0.007(3) -0.014(4) -0.015(3)
C15 0.073(6) 0.041(4) 0.081(6) 0.004(4) -0.018(5) -0.018(4)
C16 0.055(5) 0.057(5) 0.073(5) 0.006(4) -0.017(4) -0.010(4)
C17 0.041(4) 0.065(5) 0.066(5) -0.007(3) -0.014(4) -0.011(4)
C18 0.041(4) 0.047(4) 0.056(4) -0.010(3) -0.008(3) -0.015(3)
C19 0.056(4) 0.049(4) 0.044(4) -0.020(3) -0.010(3) -0.005(3)
C20 0.084(6) 0.047(4) 0.055(4) -0.024(4) -0.004(4) -0.011(3)
C21 0.104(7) 0.060(5) 0.061(5) -0.031(5) -0.017(5) -0.010(4)
C22 0.124(9) 0.076(6) 0.085(7) -0.064(6) -0.028(6) -0.007(5)
C23 0.167(12) 0.115(9) 0.066(6) -0.100(9) 0.000(7) 0.010(6)
C24 0.129(9) 0.106(8) 0.047(5) -0.076(7) -0.010(5) -0.006(5)
C25 0.062(5) 0.056(4) 0.043(4) -0.019(4) -0.007(3) -0.018(3)
C26 0.079(6) 0.074(5) 0.055(5) -0.025(5) -0.015(4) -0.015(4)
C27 0.099(7) 0.104(7) 0.045(5) -0.046(6) -0.022(5) -0.015(5)
C28 0.132(10) 0.138(10) 0.048(5) -0.069(9) 0.011(6) -0.048(6)
C29 0.090(7) 0.121(9) 0.074(7) -0.034(7) 0.020(6) -0.060(6)
C30 0.081(6) 0.089(6) 0.058(5) -0.026(5) 0.003(5) -0.025(5)
C31 0.055(4) 0.054(4) 0.033(3) -0.012(3) -0.010(3) -0.003(3)
C32 0.058(5) 0.056(5) 0.074(5) -0.010(4) -0.017(4) -0.005(4)
C33 0.057(5) 0.081(6) 0.088(7) -0.023(5) -0.010(5) -0.007(5)
C34 0.055(5) 0.095(7) 0.063(5) 0.001(5) -0.012(4) -0.017(5)
C35 0.070(6) 0.079(6) 0.066(5) 0.022(5) -0.019(5) -0.024(5)
C36 0.055(4) 0.051(4) 0.061(5) -0.001(3) -0.013(4) -0.007(3)
C37 0.053(4) 0.038(3) 0.062(5) -0.005(3) -0.005(4) -0.018(3)
C38 0.052(4) 0.040(4) 0.082(6) 0.000(3) -0.017(4) -0.018(4)
C39 0.045(4) 0.058(5) 0.085(6) -0.010(3) -0.001(4) -0.038(4)
C40 0.041(4) 0.050(4) 0.055(4) -0.011(3) -0.002(3) -0.009(3)
C41 0.053(4) 0.048(4) 0.071(5) -0.012(3) -0.021(4) -0.011(4)

loop_
_atom_type_symbol
_atom_type_description
_atom_type_scat_dispersion_real
_atom_type_scat_dispersion_imag
_atom_type_scat_source
C C 0.0033 0.0016 'International Tables Vol C Tables 4.2.6.8 and 6.1.1.4'
H H 0.0000 0.0000 'International Tables Vol C Tables 4.2.6.8 and 6.1.1.4'
Pt Pt -1.7033 8.3905 'International Tables Vol C Tables 4.2.6.8 and 6.1.1.4'
P P 0.1023 0.0942 'International Tables Vol C Tables 4.2.6.8 and 6.1.1.4'
O O 0.0106 0.0060 'International Tables Vol C Tables 4.2.6.8 and 6.1.1.4'
Fe Fe 0.3463 0.8444 'International Tables Vol C Tables 4.2.6.8 and 6.1.1.4'
Se Se -0.0929 2.2259 'International Tables Vol C Tables 4.2.6.8 and 6.1.1.4'

loop_
_geom_angle_atom_site_label_1
_geom_angle_atom_site_label_2
_geom_angle_atom_site_label_3
_geom_angle
_geom_angle_publ_flag
C40 Pt1 P1 98.3(2) yes
C40 Pt1 Se1 154.1(2) yes
P1 Pt1 Se1 107.50(10) yes
C40 Pt1 Fe1 98.1(2) yes
P1 Pt1 Fe1 163.50(10) yes
Se1 Pt1 Fe1 56.00(10) yes
C40 Pt1 Pt2 116.5(2) yes
P1 Pt1 Pt2 120.13(4) yes
Se1 Pt1 Pt2 48.83(2) yes
Fe1 Pt1 Pt2 51.72(2) yes
C41 Pt2 P2 103.5(2) yes
C41 Pt2 Se1 151.7(2) yes
P2 Pt2 Se1 104.50(10) yes
C41 Pt2 Fe1 95.8(2) yes
P2 Pt2 Fe1 157.40(10) yes
Se1 Pt2 Fe1 56.00(10) yes
C41 Pt2 Pt1 113.9(3) yes
P2 Pt2 Pt1 127.00(5) yes
Se1 Pt2 Pt1 49.03(2) yes
Fe1 Pt2 Pt1 51.56(2) yes
Fe1 Se1 Pt2 65.18(3) yes
Fe1 Se1 Pt1 64.90(3) yes
Pt2 Se1 Pt1 82.14(3) yes
C37 Fe1 C38 100.6(3) yes
C37 Fe1 C39 98.7(4) yes
C38 Fe1 C39 96.8(4) yes
C37 Fe1 Se1 100.2(2) yes
C38 Fe1 Se1 145.6(2) yes
C39 Fe1 Se1 106.7(3) yes
C37 Fe1 Pt1 91.6(2) yes
C38 Fe1 Pt1 93.3(3) yes
C39 Fe1 Pt1 164.0(3) yes
Se1 Fe1 Pt1 59.05(3) yes
C37 Fe1 Pt2 159.0(2) yes
C38 Fe1 Pt2 97.5(2) yes
C39 Fe1 Pt2 89.6(3) yes
Se1 Fe1 Pt2 58.77(3) yes
Pt1 Fe1 Pt2 76.72(3) tes
C7 P1 C13 104.9(3) yes
C7 P1 C1 103.1(3) yes
C13 P1 C1 104.8(3) yes
C7 P1 Pt1 118.6(2) yes
C13 P1 Pt1 111.8(2) yes
C1 P1 Pt1 112.5(2) yes
C25 P2 C19 104.7(3) yes
C25 P2 C31 102.7(3) yes
C19 P2 C31 104.0(3) yes
C25 P2 Pt2 110.3(3) yes
C19 P2 Pt2 115.9(2) yes
C31 P2 Pt2 117.7(2) yes
C6 C1 C2 118.8(6) no
C6 C1 P1 119.3(5) no
C2 C1 P1 121.8(5) no
C3 C2 C1 119.2(7) no
C3 C2 H2 120.4 no
C1 C2 H2 120.4 no
C4 C3 C2 121.0(8) no
C4 C3 H3 119.5 no
C2 C3 H3 119.5 no
C3 C4 C5 120.0(7) no
C3 C4 H4 120.0 no
C5 C4 H4 120.0 no
C6 C5 C4 119.7(7) no
C6 C5 H5 120.2 no
C4 C5 H5 120.2 no
C5 C6 C1 121.3(7) no
C5 C6 H6 119.3 no
C1 C6 H6 119.3 no
C12 C7 C8 117.4(6) no
C12 C7 P1 120.1(5) no
C8 C7 P1 122.4(5) no
C9 C8 C7 120.8(7) no
C9 C8 H8 119.6 no
C7 C8 H8 119.6 no
C1O C9 C8 120.4(8) no
C1O C9 H9 119.8 no
C8 C9 H9 119.8 no
C11 C1O C9 120.7(7) no
C11 C1O H10 119.7 no
C9 C1O H10 119.7 no
C1O C11 C12 119.1(7) no
C1O C11 H11 120.5 no
C12 C11 H11 120.5 no
C7 C12 C11 121.6(7) no
C7 C12 H12 119.2 no
C11 C12 H12 119.2 no
C18 C13 C14 118.6(6) no
C18 C13 P1 118.8(5) no
C14 C13 P1 122.6(5) no
C15 C14 C13 119.6(7) no
C15 C14 H14 120.2 no
C13 C14 H14 120.2 no
C16 C15 C14 121.4(7) no
C16 C15 H15 119.3 no
C14 C15 H15 119.3 no
C15 C16 C17 119.9(7) no
C15 C16 H16 120.0 no
C17 C16 H16 120.0 no
C18 C17 C16 119.0(7) no
C18 C17 H17 120.5 no
C16 C17 H17 120.5 no
C17 C18 C13 121.4(7) no
C17 C18 H18 119.3 no
C13 C18 H18 119.3 no
C24 C19 C20 117.2(7) no
C24 C19 P2 123.7(6) no
C20 C19 P2 119.0(6) no
C21 C20 C19 121.2(8) no
C21 C20 H20 119.4 no
C19 C20 H20 119.4 no
C22 C21 C20 120.8(9) no
C22 C21 H21 119.6 no
C20 C21 H21 119.6 no
C23 C22 C21 119.4(9) no
C23 C22 H22 120.3 no
C21 C22 H22 120.3 no
C22 C23 C24 121.2(9) no
C22 C23 H23 119.4 no
C24 C23 H23 119.4 no
C19 C24 C23 120.2(9) no
C19 C24 H24 119.9 no
C23 C24 H24 119.9 no
C30 C25 C26 117.9(7) no
C30 C25 P2 119.5(6) no
C26 C25 P2 122.5(6) no
C27 C26 C25 120.7(9) no
C27 C26 H26 119.7 no
C25 C26 H26 119.7 no
C28 C27 C26 120.4(9) no
C28 C27 H27 119.8 no
C26 C27 H27 119.8 no
C29 C28 C27 119.8(9) no
C29 C28 H28 120.1 no
C27 C28 H28 120.1 no
C28 C29 C30 121.6(10) no
C28 C29 H29 119.2 no
C30 C29 H29 119.2 no
C25 C30 C29 119.6(9) no
C25 C30 H30 120.2 no
C29 C30 H30 120.2 no
C36 C31 C32 117.0(7) no
C36 C31 P2 124.3(6) no
C32 C31 P2 118.7(6) no
C33 C32 C31 121.0(8) no
C33 C32 H32 119.5 no
C31 C32 H32 119.5 no
C34 C33 C32 120.4(9) no
C34 C33 H33 119.8 no
C32 C33 H33 119.8 no
C33 C34 C35 120.1(9) no
C33 C34 H34 119.9 no
C35 C34 H34 119.9 no
C34 C35 C36 120.8(9) no
C34 C35 H35 119.6 no
C36 C35 H35 119.6 no
C35 C36 C31 120.8(9) no
C35 C36 H36 119.6 no
C31 C36 H36 119.6 no
O1 C37 Fe1 179.4(7) no
O2 C38 Fe1 177.2(7) no
O3 C39 Fe1 178.3(8) no
O4 C40 Pt1 177.2(7) no
O5 C41 Pt2 178.6(7) no

loop_
_geom_bond_atom_site_label_1
_geom_bond_atom_site_label_2
_geom_bond_site_symmetry_2
_geom_bond_distance
_geom_bond_publ_flag
Pt1 C40 . 1.859(8) yes
Pt1 P1 . 2.302(2) yes
Pt1 Se1 . 2.4220(10) yes
Pt1 Fe1 . 2.5580(10) yes
Pt1 Pt2 . 3.1780(10) yes
Pt2 C41 . 1.835(8) yes
Pt2 P2 . 2.312(2) yes
Pt2 Se1 . 2.4150(10) yes
Pt2 Fe1 . 2.5630(10) yes
Se1 Fe1 . 2.3430(10) yes
Fe1 C37 . 1.765(8) yes
Fe1 C38 . 1.768(9) yes
Fe1 C39 . 1.770(8) yes
P1 C7 . 1.804(6) yes
P1 C13 . 1.812(6) yes
P1 C1 . 1.817(6) yes
P2 C25 . 1.799(7) yes
P2 C19 . 1.805(7) yes
P2 C31 . 1.822(8) yes
O1 C37 . 1.151(9) no
O2 C38 . 1.151(10) no
O3 C39 . 1.130(9) no
O4 C40 . 1.132(9) no
O5 C41 . 1.143(9) no
C1 C6 . 1.388(9) no
C1 C2 . 1.388(9) no
C2 C3 . 1.385(10) no
C2 H2 . 0.93 no
C3 C4 . 1.364(11) no
C3 H3 . 0.93 no
C4 C5 . 1.374(12) no
C4 H4 . 0.93 no
C5 C6 . 1.362(10) no
C5 H5 . 0.93 no
C6 H6 . 0.93 no
C7 C12 . 1.386(9) no
C7 C8 . 1.395(9) no
C8 C9 . 1.375(10) no
C8 H8 . 0.93 no
C9 C1O . 1.368(12) no
C9 H9 . 0.93 no
C1O C11 . 1.362(11) no
C1O H10 . 0.93 no
C11 C12 . 1.393(10) no
C11 H11 . 0.93 no
C12 H12 . 0.93 no
C13 C18 . 1.391(9) no
C13 C14 . 1.393(9) no
C14 C15 . 1.384(10) no
C14 H14 . 0.93 no
C15 C16 . 1.365(12) no
C15 H15 . 0.93 no
C16 C17 . 1.390(11) no
C16 H16 . 0.93 no
C17 C18 . 1.384(9) no
C17 H17 . 0.93 no
C18 H18 . 0.93 no
C19 C24 . 1.368(11) no
C19 C20 . 1.399(10) no
C20 C21 . 1.375(11) no
C20 H20 . 0.93 no
C21 C22 . 1.342(13) no
C21 H21 . 0.93 no
C22 C23 . 1.355(14) no
C22 H22 . 0.93 no
C23 C24 . 1.399(13) no
C23 H23 . 0.93 no
C24 H24 . 0.93 no
C25 C30 . 1.387(12) no
C25 C26 . 1.393(10) no
C26 C27 . 1.386(11) no
C26 H26 . 0.93 no
C27 C28 . 1.358(15) no
C27 H27 . 0.93 no
C28 C29 . 1.343(15) no
C28 H28 . 0.93 no
C29 C30 . 1.396(12) no
C29 H29 . 0.93 no
C30 H30 . 0.93 no
C31 C36 . 1.384(10) no
C31 C32 . 1.392(11) no
C32 C33 . 1.389(12) no
C32 H32 . 0.93 no
C33 C34 . 1.334(13) no
C33 H33 . 0.93 no
C34 C35 . 1.362(14) no
C34 H34 . 0.93 no
C35 C36 . 1.378(12) no
C35 H35 . 0.93 no
C36 H36 . 0.93 no
